data_1504465
loop_
_publ_author_name
'Liermann, Johannes C.'
'Kolshorn, Heinz'
'Anke, Heidrun'
'Thines, Eckhard'
'Opatz, Till'

_publ_section_title
;
 Tetracyclic terpenoids from Dasyscyphus niveus, dasyscyphins D and E.
;
_journal_issue 9
_journal_name_full 'Journal of natural products'
_journal_page_first 1654
_journal_page_last 1656
_journal_paper_doi 10.1021/np800355a
_journal_volume 71
_journal_year 2008
_chemical_formula_sum 'C23 H36 O3'
_chemical_formula_weight 360.52
_chemical_name_systematic
; 
 ? 
;
_space_group_IT_number 18
_symmetry_space_group_name_Hall 'P 2 2ab'
_symmetry_space_group_name_H-M 'P 21 21 2'
_atom_sites_solution_hydrogens geom
_atom_sites_solution_primary direct
_atom_sites_solution_secondary difmap
_audit_creation_method SHELXL-97
_cell_angle_alpha 90.00
_cell_angle_beta 90.00
_cell_angle_gamma 90.00
_cell_formula_units_Z 4
_cell_length_a 16.4914(18)
_cell_length_b 19.995(4)
_cell_length_c 6.3990(13)
_cell_measurement_temperature 193(2)
_cell_volume 2110.0(6)
_computing_cell_refinement 'Enraf Nonius Software V5'
_computing_data_collection 'Enraf Nonius Software V5'
_computing_data_reduction 'Corinc (Dr\"ager, 1971)'
_computing_structure_refinement 'SHELXL-97 (Sheldrick, 1997)'
_computing_structure_solution 'SIR-97 (Altomare, 1997)'
_diffrn_ambient_temperature 193(2)
_diffrn_measured_fraction_theta_full 0.956
_diffrn_measured_fraction_theta_max 0.956
_diffrn_measurement_device '\k-geometry diffractometer'
_diffrn_measurement_device_type 'CAD4 Enraf Nonius'
_diffrn_measurement_method \w/2\q
_diffrn_radiation_monochromator graphite
_diffrn_radiation_type CuK\a
_diffrn_radiation_wavelength 1.54178
_diffrn_reflns_av_R_equivalents 0.1246
_diffrn_reflns_av_sigmaI/netI 0.1574
_diffrn_reflns_limit_h_max 19
_diffrn_reflns_limit_h_min -19
_diffrn_reflns_limit_k_max 23
_diffrn_reflns_limit_k_min -24
_diffrn_reflns_limit_l_max 7
_diffrn_reflns_limit_l_min -6
_diffrn_reflns_number 4999
_diffrn_reflns_theta_full 69.95
_diffrn_reflns_theta_max 69.95
_diffrn_reflns_theta_min 3.47
_diffrn_source 'rotating anode'
_exptl_absorpt_coefficient_mu 0.569
_exptl_absorpt_correction_T_max 0.9820
_exptl_absorpt_correction_T_min 0.8679
_exptl_absorpt_process_details 'Corinc (Dr\"ager, 1971)'
_exptl_crystal_density_diffrn 1.135
_exptl_crystal_density_method 'not measured'
_exptl_crystal_F_000 792
_exptl_crystal_size_max 0.26
_exptl_crystal_size_mid 0.06
_exptl_crystal_size_min 0.03
_refine_diff_density_max 0.442
_refine_diff_density_min -0.401
_refine_diff_density_rms 0.107
_refine_ls_abs_structure_details 'Flack H D (1983), Acta Cryst. A39, 876-881'
_refine_ls_abs_structure_Flack -0.1(8)
_refine_ls_extinction_method none
_refine_ls_goodness_of_fit_ref 1.068
_refine_ls_hydrogen_treatment mixed
_refine_ls_matrix_type full
_refine_ls_number_parameters 241
_refine_ls_number_reflns 3691
_refine_ls_number_restraints 0
_refine_ls_restrained_S_all 1.068
_refine_ls_R_factor_all 0.1797
_refine_ls_R_factor_gt 0.0978
_refine_ls_shift/su_max 0.000
_refine_ls_shift/su_mean 0.000
_refine_ls_structure_factor_coef Fsqd
_refine_ls_weighting_details 'calc w=1/[\s^2^(Fo^2^)+(0.1920P)^2^+0.0000P] where P=(Fo^2^+2Fc^2^)/3'
_refine_ls_weighting_scheme calc
_refine_ls_wR_factor_obs 0.2617
_refine_ls_wR_factor_ref 0.3326
_reflns_number_gt 2124
_reflns_number_total 3691
_reflns_threshold_expression >2sigma(I)
_cod_data_source_file np800355a_si_002.cif
_cod_data_source_block asa79
_cod_database_code 1504465

loop_
_symmetry_equiv_pos_as_xyz
'x, y, z'
'-x, -y, z'
'x+1/2, -y+1/2, -z'
'-x+1/2, y+1/2, -z'

loop_
_atom_site_label
_atom_site_type_symbol
_atom_site_fract_x
_atom_site_fract_y
_atom_site_fract_z
_atom_site_U_iso_or_equiv
_atom_site_adp_type
_atom_site_occupancy
_atom_site_symmetry_multiplicity
_atom_site_calc_flag
_atom_site_refinement_flags
C1 C 0.6430(4) 0.2846(4) 1.1289(10) 0.0304(15) Uani 1 1 d .
C2 C 0.7326(4) 0.2782(4) 1.0777(12) 0.0340(16) Uani 1 1 d .
H2A H 0.7643 0.2886 1.2051 0.041 Uiso 1 1 calc R
H2B H 0.7440 0.2312 1.0395 0.041 Uiso 1 1 calc R
C3 C 0.7617(4) 0.3228(4) 0.9031(11) 0.0355(16) Uani 1 1 d .
H3A H 0.7357 0.3096 0.7699 0.043 Uiso 1 1 calc R
H3B H 0.8212 0.3184 0.8866 0.043 Uiso 1 1 calc R
C4 C 0.7395(4) 0.3966(4) 0.9570(11) 0.0326(15) Uani 1 1 d .
H4 H 0.7569 0.4013 1.1061 0.039 Uiso 1 1 calc R
C5 C 0.7936(4) 0.4497(4) 0.8387(10) 0.0390(18) Uani 1 1 d .
C6 C 0.7653(4) 0.5182(4) 0.9127(11) 0.0330(16) Uani 1 1 d .
H6 H 0.7823 0.5228 1.0620 0.040 Uiso 1 1 calc R
C7 C 0.6762(4) 0.5299(3) 0.9049(12) 0.0353(16) Uani 1 1 d .
H7A H 0.6575 0.5273 0.7581 0.042 Uiso 1 1 calc R
H7B H 0.6642 0.5753 0.9576 0.042 Uiso 1 1 calc R
C8 C 0.6301(4) 0.4788(3) 1.0349(13) 0.0362(18) Uani 1 1 d .
H8A H 0.5712 0.4878 1.0227 0.043 Uiso 1 1 calc R
H8B H 0.6453 0.4842 1.1836 0.043 Uiso 1 1 calc R
C9 C 0.6471(4) 0.4057(3) 0.9669(10) 0.0277(14) Uani 1 1 d .
C10 C 0.6138(4) 0.3587(3) 1.1310(11) 0.0318(15) Uani 1 1 d .
H10 H 0.6226 0.3694 1.2910 0.038 Uiso 1 1 d R
C11 C 0.5177(4) 0.3502(4) 1.1140(13) 0.0374(17) Uani 1 1 d .
H11A H 0.4930 0.3432 1.2533 0.045 Uiso 1 1 calc R
H11B H 0.4925 0.3898 1.0473 0.045 Uiso 1 1 calc R
C12 C 0.5087(4) 0.2888(3) 0.9787(11) 0.0291(15) Uani 1 1 d .
C13 C 0.4454(4) 0.2672(4) 0.8636(13) 0.0431(19) Uani 1 1 d .
H13 H 0.3971 0.2930 0.8625 0.052 Uiso 1 1 calc R
C14 C 0.4480(4) 0.2098(4) 0.7487(13) 0.0407(19) Uani 1 1 d .
H14 H 0.4021 0.1965 0.6694 0.049 Uiso 1 1 calc R
C15 C 0.5177(4) 0.1705(4) 0.7472(12) 0.0394(18) Uani 1 1 d .
C16 C 0.5840(4) 0.1922(3) 0.8699(11) 0.0286(15) Uani 1 1 d .
C17 C 0.5806(4) 0.2515(3) 0.9758(10) 0.0279(14) Uani 1 1 d .
C18 C 0.7903(5) 0.4431(4) 0.5997(11) 0.0391(17) Uani 1 1 d .
H18A H 0.7393 0.4622 0.5479 0.059 Uiso 1 1 calc R
H18B H 0.7932 0.3958 0.5609 0.059 Uiso 1 1 calc R
H18C H 0.8361 0.4672 0.5377 0.059 Uiso 1 1 calc R
C19 C 0.8815(4) 0.4418(5) 0.9050(14) 0.048(2) Uani 1 1 d .
H19A H 0.9016 0.3980 0.8597 0.072 Uiso 1 1 calc R
H19B H 0.8854 0.4451 1.0575 0.072 Uiso 1 1 calc R
H19C H 0.9142 0.4771 0.8407 0.072 Uiso 1 1 calc R
O20 O 0.8081(3) 0.5690(2) 0.7953(8) 0.0412(13) Uani 1 1 d .
H20 H 0.7749 0.5956 0.7435 0.049 Uiso 1 1 d R
C21 C 0.6074(4) 0.3963(4) 0.7482(12) 0.0344(16) Uani 1 1 d .
H21A H 0.5495 0.4069 0.7567 0.052 Uiso 1 1 calc R
H21B H 0.6142 0.3498 0.7026 0.052 Uiso 1 1 calc R
H21C H 0.6336 0.4262 0.6474 0.052 Uiso 1 1 calc R
C22 C 0.5234(5) 0.1050(4) 0.6301(14) 0.049(2) Uani 1 1 d .
H22A H 0.5371 0.0690 0.7281 0.073 Uiso 1 1 calc R
H22B H 0.5657 0.1082 0.5229 0.073 Uiso 1 1 calc R
H22C H 0.4712 0.0952 0.5636 0.073 Uiso 1 1 calc R
O23 O 0.6541(3) 0.1529(2) 0.8885(7) 0.0320(11) Uani 1 1 d .
H23 H 0.6496 0.1172 0.8207 0.038 Uiso 1 1 d R
C24 C 0.6287(5) 0.2507(4) 1.3447(11) 0.0390(17) Uani 1 1 d .
H24A H 0.6610 0.2735 1.4515 0.058 Uiso 1 1 calc R
H24B H 0.6451 0.2036 1.3370 0.058 Uiso 1 1 calc R
H24C H 0.5711 0.2534 1.3812 0.058 Uiso 1 1 calc R
O25 O 0.7434(3) 0.1072(3) 0.5849(8) 0.0463(13) Uani 1 1 d .
H25 H 0.7141 0.1221 0.6840 0.069 Uiso 1 1 d R
C26 C 0.8119(6) 0.1488(6) 0.5727(17) 0.068(3) Uani 1 1 d .
H26A H 0.7953 0.1935 0.5264 0.102 Uiso 1 1 calc R
H26B H 0.8506 0.1300 0.4725 0.102 Uiso 1 1 calc R
H26C H 0.8374 0.1520 0.7106 0.102 Uiso 1 1 calc R

loop_
_atom_site_aniso_label
_atom_site_aniso_U_11
_atom_site_aniso_U_22
_atom_site_aniso_U_33
_atom_site_aniso_U_23
_atom_site_aniso_U_13
_atom_site_aniso_U_12
C1 0.029(3) 0.037(4) 0.025(3) 0.005(3) -0.004(3) 0.004(3)
C2 0.017(3) 0.028(4) 0.057(5) -0.003(3) -0.004(3) 0.001(2)
C3 0.029(3) 0.046(4) 0.031(4) -0.005(3) -0.006(3) 0.001(3)
C4 0.029(3) 0.033(4) 0.037(4) -0.007(3) 0.003(3) 0.004(3)
C5 0.036(4) 0.055(5) 0.026(4) -0.012(3) 0.001(3) -0.006(4)
C6 0.039(4) 0.033(4) 0.027(4) 0.000(3) -0.005(3) -0.005(3)
C7 0.041(4) 0.025(3) 0.040(4) -0.006(3) 0.008(3) 0.001(3)
C8 0.031(4) 0.016(3) 0.062(5) -0.007(3) 0.006(3) 0.009(3)
C9 0.017(3) 0.031(4) 0.035(4) 0.001(3) -0.002(2) 0.012(3)
C10 0.034(4) 0.022(3) 0.040(4) -0.012(3) 0.006(3) 0.004(3)
C11 0.030(4) 0.036(4) 0.046(4) 0.002(3) 0.012(3) -0.006(3)
C12 0.021(3) 0.022(3) 0.045(4) 0.003(3) 0.006(3) 0.006(3)
C13 0.026(4) 0.047(5) 0.056(5) 0.012(4) -0.003(4) -0.002(3)
C14 0.028(4) 0.045(5) 0.050(5) -0.002(3) -0.013(3) -0.005(3)
C15 0.030(4) 0.046(5) 0.041(5) 0.009(3) -0.001(3) -0.014(3)
C16 0.028(3) 0.024(3) 0.033(4) 0.008(3) 0.009(3) 0.004(3)
C17 0.044(4) 0.017(3) 0.023(3) 0.004(2) 0.006(3) -0.006(3)
C18 0.050(4) 0.040(4) 0.028(4) -0.007(3) 0.008(3) 0.001(4)
C19 0.015(3) 0.066(6) 0.063(5) 0.012(4) -0.004(3) -0.009(3)
O20 0.054(3) 0.034(3) 0.035(3) 0.003(2) -0.003(2) -0.019(3)
C21 0.023(3) 0.035(4) 0.045(4) 0.005(3) -0.003(3) -0.002(3)
C22 0.043(4) 0.054(5) 0.049(5) -0.016(4) 0.002(4) -0.016(4)
O23 0.040(3) 0.024(2) 0.032(3) 0.002(2) -0.004(2) 0.005(2)
C24 0.044(4) 0.035(4) 0.037(4) 0.001(3) 0.000(3) -0.010(3)
O25 0.035(3) 0.060(3) 0.044(3) 0.000(3) 0.006(2) 0.004(3)
C26 0.055(6) 0.085(7) 0.064(7) -0.017(5) 0.007(5) 0.004(5)

loop_
_atom_type_symbol
_atom_type_description
_atom_type_scat_dispersion_real
_atom_type_scat_dispersion_imag
_atom_type_scat_source
C C 0.0181 0.0091 'International Tables Vol C Tables 4.2.6.8 and 6.1.1.4'
H H 0.0000 0.0000 'International Tables Vol C Tables 4.2.6.8 and 6.1.1.4'
O O 0.0492 0.0322 'International Tables Vol C Tables 4.2.6.8 and 6.1.1.4'

loop_
_geom_angle_atom_site_label_1
_geom_angle_atom_site_label_2
_geom_angle_atom_site_label_3
_geom_angle
C2 C1 C24 107.6(6)
C2 C1 C10 112.5(6)
C24 C1 C10 111.1(6)
C2 C1 C17 117.9(6)
C24 C1 C17 105.7(5)
C10 C1 C17 101.8(5)
C3 C2 C1 114.9(6)
C2 C3 C4 108.7(6)
C9 C4 C3 110.7(6)
C9 C4 C5 120.0(6)
C3 C4 C5 113.4(6)
C19 C5 C6 107.5(6)
C19 C5 C18 107.6(6)
C6 C5 C18 112.1(6)
C19 C5 C4 109.5(6)
C6 C5 C4 106.5(6)
C18 C5 C4 113.5(6)
O20 C6 C7 110.8(6)
O20 C6 C5 108.6(6)
C7 C6 C5 115.7(6)
C6 C7 C8 111.8(6)
C7 C8 C9 112.9(6)
C10 C9 C4 108.4(5)
C10 C9 C8 109.0(5)
C4 C9 C8 107.6(5)
C10 C9 C21 113.4(6)
C4 C9 C21 111.5(5)
C8 C9 C21 106.8(6)
C9 C10 C1 118.2(5)
C9 C10 C11 112.3(6)
C1 C10 C11 101.8(5)
C12 C11 C10 102.9(5)
C13 C12 C17 118.5(7)
C13 C12 C11 130.5(6)
C17 C12 C11 110.9(6)
C12 C13 C14 122.7(7)
C13 C14 C15 120.3(7)
C14 C15 C16 117.5(7)
C14 C15 C22 122.9(7)
C16 C15 C22 119.5(7)
C17 C16 O23 118.5(6)
C17 C16 C15 120.7(6)
O23 C16 C15 120.8(6)
C16 C17 C12 120.2(6)
C16 C17 C1 130.6(6)
C12 C17 C1 108.8(6)

loop_
_geom_bond_atom_site_label_1
_geom_bond_atom_site_label_2
_geom_bond_distance
C1 C2 1.519(9)
C1 C24 1.556(10)
C1 C10 1.557(9)
C1 C17 1.567(10)
C2 C3 1.509(10)
C3 C4 1.558(10)
C4 C9 1.536(8)
C4 C5 1.580(11)
C5 C19 1.519(10)
C5 C6 1.522(10)
C5 C18 1.536(9)
C6 O20 1.447(8)
C6 C7 1.488(10)
C7 C8 1.520(10)
C8 C9 1.552(9)
C9 C10 1.512(10)
C9 C21 1.556(10)
C10 C11 1.597(9)
C11 C12 1.510(10)
C12 C13 1.349(11)
C12 C17 1.401(9)
C13 C14 1.364(12)
C14 C15 1.392(11)
C15 C16 1.414(10)
C15 C22 1.513(11)
C16 C17 1.366(9)
C16 O23 1.403(8)
O25 C26 1.406(12)

loop_
_geom_hbond_atom_site_label_D
_geom_hbond_atom_site_label_H
_geom_hbond_atom_site_label_A
_geom_hbond_distance_DH
_geom_hbond_distance_HA
_geom_hbond_distance_DA
_geom_hbond_angle_DHA
_geom_hbond_site_symmetry_A
O20 H20 O25 0.83 2.14 2.688(8) 123.6 4_656
O23 H23 O25 0.84 2.17 2.603(7) 112.1 .
O25 H25 O23 0.85 1.75 2.603(7) 179.8 .

loop_
_geom_torsion_atom_site_label_1
_geom_torsion_atom_site_label_2
_geom_torsion_atom_site_label_3
_geom_torsion_atom_site_label_4
_geom_torsion
C24 C1 C2 C3 -165.2(6)
C10 C1 C2 C3 -42.5(8)
C17 C1 C2 C3 75.5(8)
C1 C2 C3 C4 55.2(8)
C2 C3 C4 C9 -63.9(7)
C2 C3 C4 C5 157.9(6)
C9 C4 C5 C19 163.1(7)
C3 C4 C5 C19 -62.9(8)
C9 C4 C5 C6 47.2(8)
C3 C4 C5 C6 -178.8(6)
C9 C4 C5 C18 -76.6(8)
C3 C4 C5 C18 57.5(8)
C19 C5 C6 O20 67.6(7)
C18 C5 C6 O20 -50.4(8)
C4 C5 C6 O20 -175.1(6)
C19 C5 C6 C7 -167.0(6)
C18 C5 C6 C7 74.9(8)
C4 C5 C6 C7 -49.8(8)
O20 C6 C7 C8 -177.6(5)
C5 C6 C7 C8 58.2(9)
C6 C7 C8 C9 -57.4(8)
C3 C4 C9 C10 58.8(7)
C5 C4 C9 C10 -166.1(6)
C3 C4 C9 C8 176.5(6)
C5 C4 C9 C8 -48.4(8)
C3 C4 C9 C21 -66.7(8)
C5 C4 C9 C21 68.4(8)
C7 C8 C9 C10 168.0(6)
C7 C8 C9 C4 50.6(8)
C7 C8 C9 C21 -69.2(7)
C4 C9 C10 C1 -47.2(8)
C8 C9 C10 C1 -164.0(6)
C21 C9 C10 C1 77.2(7)
C4 C9 C10 C11 -165.3(6)
C8 C9 C10 C11 77.9(7)
C21 C9 C10 C11 -40.9(7)
C2 C1 C10 C9 39.1(8)
C24 C1 C10 C9 159.8(6)
C17 C1 C10 C9 -88.0(7)
C2 C1 C10 C11 162.6(6)
C24 C1 C10 C11 -76.7(7)
C17 C1 C10 C11 35.5(6)
C9 C10 C11 C12 93.7(6)
C1 C10 C11 C12 -33.7(7)
C10 C11 C12 C13 -159.5(8)
C10 C11 C12 C17 18.8(7)
C17 C12 C13 C14 1.6(12)
C11 C12 C13 C14 179.8(7)
C12 C13 C14 C15 0.2(12)
C13 C14 C15 C16 0.7(11)
C13 C14 C15 C22 177.5(8)
C14 C15 C16 C17 -3.6(10)
C22 C15 C16 C17 179.5(6)
C14 C15 C16 O23 175.3(6)
C22 C15 C16 O23 -1.6(10)
O23 C16 C17 C12 -173.4(6)
C15 C16 C17 C12 5.6(9)
O23 C16 C17 C1 -2.4(10)
C15 C16 C17 C1 176.6(6)
C13 C12 C17 C16 -4.5(10)
C11 C12 C17 C16 177.0(6)
C13 C12 C17 C1 -177.3(6)
C11 C12 C17 C1 4.2(7)
C2 C1 C17 C16 38.8(10)
C24 C1 C17 C16 -81.4(8)
C10 C1 C17 C16 162.3(6)
C2 C1 C17 C12 -149.4(6)
C24 C1 C17 C12 90.3(6)
C10 C1 C17 C12 -25.9(7)
